data_4108207
loop_
_publ_author_name
'Maria Manoli'
'Anna Collins'
'Simon Parsons'
'Andrea Candini'
'Marco Evangelisti'
'Euan K. Brechin'

_publ_contact_author_address
; 
 School of Chemistry, 
 Joseph Black Building, 
 King's Buildings, 
 West Mains Road, 
 Edinburgh, EH9 3JJ, UK. 
;
_publ_contact_author_email anna.collins@ed.ac.uk
_publ_contact_author_name 'Anna Collins'
_publ_contact_author_phone '+44 131 650 4806'
_publ_section_title
;
 Mixed-Valent Mn Supertetrahedra and Planar Discs as Enhanced Magnetic
 Coolers
;
_journal_name_full 'Journal of the American Chemical Society'
_journal_page_first 11129
_journal_page_last 11139
_journal_paper_doi 10.1021/ja802829d
_journal_volume 130
_journal_year 2008
_chemical_compound_source 'Maria Manoli, MMD208'
_chemical_formula_moiety
;
C40 H99.80 I2.20 Mn10 N10 O25.80, 5I, 5(C6 H14)
;
_chemical_formula_sum 'C70 H169.8 I7.2 Mn10 N10 O25.8'
_chemical_formula_weight 3027.75
_space_group_IT_number 148
_symmetry_cell_setting trigonal
_symmetry_space_group_name_Hall '-R 3'
_symmetry_space_group_name_H-M 'R -3 :H'
_atom_sites_solution_hydrogens geom
_atom_sites_solution_primary direct
_audit_creation_date 07-08-20
_audit_creation_method CRYSTALS_ver_12.85
_cell_angle_alpha 90
_cell_angle_beta 90
_cell_angle_gamma 120
_cell_formula_units_Z 6
_cell_length_a 15.8200(3)
_cell_length_b 15.8200(3)
_cell_length_c 77.614(3)
_cell_measurement_reflns_used 6778
_cell_measurement_temperature 150
_cell_measurement_theta_max 24
_cell_measurement_theta_min 2
_cell_volume 16822.2(8)
_computing_cell_refinement 'SAINT (Siemens ,1995)'
_computing_data_collection 'SMART (Siemens, 1993)'
_computing_data_reduction 'SAINT (Siemens ,1995)'
_computing_molecular_graphics 'CAMERON (Watkin et al., 1996)'
_computing_publication_material 'CRYSTALS (Betteridge et al., 2003)'
_computing_structure_refinement 'CRYSTALS (Betteridge et al., 2003)'
_computing_structure_solution 'Superflip (Palatinus & Chapuis, 2006)'
_diffrn_ambient_temperature 150
_diffrn_measured_fraction_theta_full 0.997
_diffrn_measured_fraction_theta_max 0.987
_diffrn_measurement_device 'Bruker SMART'
_diffrn_measurement_device_type Area
_diffrn_measurement_method '\f & \w scans'
_diffrn_radiation_monochromator graphite
_diffrn_radiation_type 'Mo K\a'
_diffrn_radiation_wavelength 0.71073
_diffrn_reflns_av_R_equivalents 0.047
_diffrn_reflns_limit_h_max 11
_diffrn_reflns_limit_h_min -22
_diffrn_reflns_limit_k_max 22
_diffrn_reflns_limit_k_min 0
_diffrn_reflns_limit_l_max 109
_diffrn_reflns_limit_l_min 0
_diffrn_reflns_number 11323
_diffrn_reflns_theta_full 29.008
_diffrn_reflns_theta_max 30.534
_diffrn_reflns_theta_min 1.509
_diffrn_standards_number 0
_exptl_absorpt_coefficient_mu 3.132
_exptl_absorpt_correction_T_max 0.77
_exptl_absorpt_correction_T_min 0.27
_exptl_absorpt_correction_type multi-scan
_exptl_absorpt_process_details 'SADABS (Siemens, 1996)'
_exptl_crystal_colour orange
_exptl_crystal_density_diffrn 1.79
_exptl_crystal_description plate
_exptl_crystal_F_000 6850.800
_exptl_crystal_recrystallization_method
;
From n-hexane.
;
_exptl_crystal_size_max 0.62
_exptl_crystal_size_mid 0.51
_exptl_crystal_size_min 0.10
_platon_squeeze_details ' ?'
_refine_diff_density_max 2.07
_refine_diff_density_min -1.11
_refine_ls_extinction_method none
_refine_ls_goodness_of_fit_ref 1.0139
_refine_ls_hydrogen_treatment noref
_refine_ls_matrix_type full
_refine_ls_number_parameters 337
_refine_ls_number_reflns 4129
_refine_ls_number_restraints 99
_refine_ls_R_factor_all 0.1430
_refine_ls_R_factor_gt 0.0779
_refine_ls_shift/su_max 0.000829
_refine_ls_structure_factor_coef F
_refine_ls_weighting_details
;
 Method, part 1, Chebychev polynomial, (Watkin, 1994, Prince, 1982) 
 [weight] = 1.0/[A~0~*T~0~(x)+A~1~*T~1~(x) ... +A~n-1~]*T~n-1~(x)] 
 where A~i~ are the Chebychev coefficients listed below and x= Fcalc/Fmax 
 Method = Robust Weighting (Prince, 1982) 
 W = [weight] * [1-(deltaF/6*sigmaF)^2^]^2^ 
 A~i~ are: 
 0.467 0.416 0.192 
;
_refine_ls_weighting_scheme calc
_refine_ls_wR_factor_all 0.1548
_refine_ls_wR_factor_gt 0.0812
_refine_ls_wR_factor_ref 0.0812
_reflns_limit_h_max 11
_reflns_limit_h_min -22
_reflns_limit_k_max 22
_reflns_limit_k_min 0
_reflns_limit_l_max 109
_reflns_limit_l_min 0
_reflns_number_gt 4129
_reflns_number_total 11323
_reflns_threshold_expression I>2.0\s(I)
_oxford_diffrn_Wilson_B_factor 3.22
_oxford_diffrn_Wilson_scale 11956.06
_oxford_refine_ls_r_factor_ref 0.0779
_oxford_refine_ls_scale 0.01255(3)
_oxford_reflns_number_all 11323
_oxford_reflns_threshold_expression_ref I>2.0\s(I)
_cod_data_source_file ja802829d-file001_2.cif
_cod_data_source_block EB7122
_cod_original_sg_symbol_H-M 'R -3 '
_cod_original_formula_sum 'C70 H169.80 I7.20 Mn10 N10 O25.80'
_cod_database_code 4108207

loop_
_symmetry_equiv_pos_as_xyz
x,y,z
-x,-y,-z
x+1/3,y+2/3,z+2/3
-x+1/3,-y+2/3,-z+2/3
x+2/3,y+1/3,z+1/3
-x+2/3,-y+1/3,-z+1/3
-y,x-y,z
y,-x+y,-z
-y+1/3,x-y+2/3,z+2/3
y+1/3,-x+y+2/3,-z+2/3
-y+2/3,x-y+1/3,z+1/3
y+2/3,-x+y+1/3,-z+1/3
-x+y,-x,z
x-y,x,-z
-x+y+1/3,-x+2/3,z+2/3
x-y+1/3,x+2/3,-z+2/3
-x+y+2/3,-x+1/3,z+1/3
x-y+2/3,x+1/3,-z+1/3

loop_
_atom_site_label
_atom_site_type_symbol
_atom_site_fract_x
_atom_site_fract_y
_atom_site_fract_z
_atom_site_U_iso_or_equiv
_atom_site_occupancy
_atom_site_adp_type
_atom_site_refinement_flags_posn
_atom_site_refinement_flags_adp
_atom_site_disorder_assembly
_atom_site_disorder_group
Mn1 Mn 0.0000 0.0000 0.12952(6) 0.0763 1.0000 Uani DS T . .
Mn2 Mn -0.03002(18) -0.13058(15) 0.09492(3) 0.0631 1.0000 Uani . . . .
Mn3 Mn -0.06251(13) -0.26390(13) 0.06119(3) 0.0476 1.0000 Uani . . . .
Mn4 Mn 0.10296(13) -0.03319(13) 0.06248(3) 0.0447 1.0000 Uani . . . .
I5 I -0.2434(2) -0.1909(2) 0.09488(4) 0.0698 0.4000 Uani . . 1 1
I6 I 0.0000 0.0000 0.02930(2) 0.0459 1.0000 Uani S T . .
I7 I 0.39563(6) 0.11392(6) -0.000737(13) 0.0562 1.0000 Uani . . . .
O8 O 0.0040(7) -0.3615(7) 0.06350(13) 0.0660 1.0000 Uani . U . .
O9 O -0.1925(7) -0.4176(6) 0.06441(13) 0.0597 1.0000 Uani . . . .
N10 N -0.0869(6) -0.3447(6) 0.03569(14) 0.0458 1.0000 Uani . U . .
C11 C -0.0241(12) -0.4355(10) 0.0511(2) 0.0740 1.0000 Uani . U . .
C12 C -0.2036(11) -0.4870(9) 0.0517(2) 0.0666 1.0000 Uani . U . .
C13 C -0.1119(10) -0.4455(9) 0.04067(19) 0.0566 1.0000 Uani . . . .
C14 C -0.1285(14) -0.5122(11) 0.0250(2) 0.0788 1.0000 Uani . U . .
O15 O -0.2409(6) -0.0909(6) 0.05313(12) 0.0537 1.0000 Uani . . . .
O16 O -0.1786(6) -0.2281(6) 0.05296(12) 0.0555 1.0000 Uani . . . .
C17 C -0.3319(8) -0.1675(10) 0.04940(19) 0.0582 1.0000 Uani . . . .
C18 C -0.2797(9) -0.2961(10) 0.04976(19) 0.0550 1.0000 Uani . U . .
C19 C -0.3282(10) -0.2496(10) 0.03957(19) 0.0584 1.0000 Uani . U . .
N20 N -0.2632(8) -0.2006(7) 0.02348(14) 0.0498 1.0000 Uani . U . .
C21 C -0.4297(10) -0.3268(10) 0.0340(2) 0.0682 1.0000 Uani . U . .
O22 O -0.0589(7) -0.2582(6) 0.08936(13) 0.0621 1.0000 Uani D . . .
O23 O -0.0324(9) -0.1467(7) 0.11883(14) 0.0811 1.0000 Uani D . . .
C24 C -0.107(4) -0.334(3) 0.1011(5) 0.0951 0.4400 Uani D U 2 1
C25 C -0.092(3) -0.243(2) 0.1281(5) 0.0799 0.4400 Uani D U 2 1
C26 C -0.0760(13) -0.3210(11) 0.1189(2) 0.0824 1.0000 Uani D U . .
N27 N 0.0311(19) -0.2784(18) 0.1189(4) 0.0669 0.4400 Uani D U 2 1
C28 C -0.110(3) -0.408(2) 0.1310(5) 0.0767 0.4400 Uani D U 2 1
O29 O 0.0891(14) -0.0326(13) 0.1483(2) 0.0788 0.6667 Uani . U 3 1
N30 N 0.062(2) -0.016(3) 0.1538(4) 0.0510 0.3333 Uani D U 3 2
C31 C 0.0777(19) -0.0238(16) 0.1662(4) 0.0805 0.6667 Uani . U 3 1
C32 C 0.0000 0.0000 0.1672(3) 0.0858 1.0000 Uani DS T . .
C33 C -0.059(4) -0.052(3) 0.1836(6) 0.0828 0.3333 Uani D U . .
O34 O 0.0000 0.0000 0.1004(2) 0.0522 1.0000 Uani S T . .
O35 O -0.0277(5) -0.1136(6) 0.07065(12) 0.0493 1.0000 Uani . . . .
O36 O -0.1766(11) -0.1317(11) 0.0898(2) 0.0553 0.6000 Uani . . 1 2
C124 C -0.051(3) -0.327(3) 0.1004(4) 0.0954 0.5600 Uani D U 2 2
N127 N -0.1777(17) -0.3447(16) 0.1186(3) 0.0808 0.5600 Uani D U 2 2
C125 C -0.023(2) -0.222(2) 0.1277(4) 0.0906 0.5600 Uani D U 2 2
C128 C -0.039(2) -0.379(2) 0.1287(4) 0.0785 0.5600 Uani D U 2 2
H111 H -0.0426 -0.4975 0.0573 0.1228 1.0000 Uiso . . . .
H112 H 0.0297 -0.4238 0.0440 0.1228 1.0000 Uiso . . . .
H121 H -0.2168 -0.5466 0.0574 0.1113 1.0000 Uiso . . . .
H122 H -0.2605 -0.5023 0.0448 0.1113 1.0000 Uiso . . . .
H141 H -0.1439 -0.5763 0.0290 0.0983 1.0000 Uiso . . . .
H142 H -0.1823 -0.5194 0.0183 0.0983 1.0000 Uiso . . . .
H143 H -0.0721 -0.4867 0.0180 0.0983 1.0000 Uiso . . . .
H171 H -0.3673 -0.1918 0.0601 0.0722 1.0000 Uiso . . . .
H172 H -0.3673 -0.1438 0.0427 0.0722 1.0000 Uiso . . . .
H181 H -0.3120 -0.3205 0.0607 0.0725 1.0000 Uiso . . . .
H182 H -0.2855 -0.3519 0.0436 0.0725 1.0000 Uiso . . . .
H211 H -0.4230 -0.3785 0.0279 0.0842 1.0000 Uiso . . . .
H212 H -0.4707 -0.3567 0.0435 0.0842 1.0000 Uiso . . . .
H213 H -0.4558 -0.3014 0.0262 0.0842 1.0000 Uiso . . . .
H241 H -0.1029 -0.3911 0.0965 0.1226 0.4400 Uiso . . 2 1
H242 H -0.1774 -0.3571 0.1004 0.1226 0.4400 Uiso . . 2 1
H251 H -0.0524 -0.2321 0.1402 0.0864 0.4400 Uiso . . 2 1
H252 H -0.1501 -0.2590 0.1311 0.0864 0.4400 Uiso . . 2 1
H281 H -0.0778 -0.3805 0.1425 0.0860 0.4400 Uiso . . 2 1
H282 H -0.1736 -0.4445 0.1324 0.0860 0.4400 Uiso . . 2 1
H283 H -0.0788 -0.4448 0.1273 0.0860 0.4400 Uiso . . 2 1
H1241 H -0.0925 -0.3925 0.0961 0.1224 0.5600 Uiso . . 2 2
H1242 H 0.0151 -0.3153 0.1001 0.1224 0.5600 Uiso . . 2 2
H1251 H -0.0321 -0.2262 0.1391 0.0942 0.5600 Uiso . . 2 2
H1252 H 0.0505 -0.2043 0.1260 0.0942 0.5600 Uiso . . 2 2
H1281 H -0.0464 -0.3774 0.1403 0.0862 0.5600 Uiso . . 2 2
H1282 H -0.0627 -0.4404 0.1240 0.0862 0.5600 Uiso . . 2 2
H1283 H 0.0342 -0.3425 0.1263 0.0862 0.5600 Uiso . . 2 2
H311 H 0.0664 -0.0840 0.1719 0.1300 0.6667 Uiso . . 3 1
H312 H 0.1427 0.0262 0.1703 0.1300 0.6667 Uiso . . 3 1
H361 H -0.2202 -0.1352 0.0961 0.0552 0.6000 Uiso . . 1 2
H1271 H -0.2149 -0.4053 0.1135 0.0810 0.5600 Uiso . . 2 2
H1272 H -0.2001 -0.3488 0.1296 0.0810 0.5600 Uiso . . 2 2
H271 H 0.0459 -0.3217 0.1137 0.0730 0.4400 Uiso . . 2 1
H272 H 0.0528 -0.2702 0.1301 0.0730 0.4400 Uiso . . 2 1
H101 H -0.1368 -0.3454 0.0295 0.0534 1.0000 Uiso . . . .
H102 H -0.0317 -0.3159 0.0290 0.0534 1.0000 Uiso . . . .
H91 H -0.2324 -0.4329 0.0729 0.0746 1.0000 Uiso . . . .
H81 H 0.0449 -0.3532 0.0716 0.0858 1.0000 Uiso . . . .
H291 H 0.1278 -0.0536 0.1446 0.1019 0.6667 Uiso . . 3 1
H301 H 0.0542 -0.0769 0.1539 0.0574 0.3333 Uiso . . 3 2
H302 H 0.1260 0.0294 0.1539 0.0574 0.3333 Uiso . . 3 2
H201 H -0.2901 -0.1719 0.0169 0.0597 1.0000 Uiso . . . .
H202 H -0.2599 -0.2470 0.0169 0.0597 1.0000 Uiso . . . .
H331 H -0.1113 -0.0401 0.1849 0.0990 0.3333 Uiso . . . .
H332 H -0.0176 -0.0297 0.1933 0.0990 0.3333 Uiso . . . .
H333 H -0.0844 -0.1211 0.1823 0.0990 0.3333 Uiso . . . .

loop_
_atom_site_aniso_label
_atom_site_aniso_U_11
_atom_site_aniso_U_22
_atom_site_aniso_U_33
_atom_site_aniso_U_23
_atom_site_aniso_U_13
_atom_site_aniso_U_12
Mn1 0.0853(18) 0.0853(18) 0.058(3) 0.0000 0.0000 0.0427(9)
Mn2 0.0839(16) 0.0446(11) 0.0545(13) 0.0046(10) -0.0001(11) 0.0274(11)
Mn3 0.0423(10) 0.0381(9) 0.0656(13) 0.0033(9) -0.0021(9) 0.0225(8)
Mn4 0.0370(9) 0.0384(9) 0.0609(12) -0.0036(9) -0.0006(9) 0.0204(8)
I5 0.0691(16) 0.0647(15) 0.0769(18) 0.0154(13) 0.0181(14) 0.0345(14)
I6 0.0379(4) 0.0379(4) 0.0617(10) 0.0000 0.0000 0.0190(2)
I7 0.0446(5) 0.0503(5) 0.0746(6) 0.0027(4) -0.0057(4) 0.0245(4)
O8 0.068(6) 0.074(6) 0.076(6) -0.002(5) -0.002(5) 0.050(5)
O9 0.060(6) 0.042(5) 0.082(7) -0.001(5) 0.011(5) 0.030(4)
N10 0.033(5) 0.032(5) 0.070(7) 0.004(5) 0.005(4) 0.014(4)
C11 0.072(7) 0.039(5) 0.112(9) -0.010(6) -0.024(7) 0.028(5)
C12 0.070(7) 0.027(5) 0.102(9) -0.006(6) -0.024(7) 0.024(5)
C13 0.052(7) 0.039(6) 0.079(10) -0.010(7) -0.009(7) 0.023(6)
C14 0.111(13) 0.048(8) 0.081(11) -0.013(7) -0.001(9) 0.042(8)
O15 0.049(5) 0.043(5) 0.071(6) -0.011(4) -0.012(4) 0.024(4)
O16 0.051(5) 0.047(5) 0.066(6) 0.002(4) 0.000(4) 0.023(4)
C17 0.033(6) 0.058(8) 0.083(10) 0.011(7) -0.009(6) 0.023(6)
C18 0.046(7) 0.053(7) 0.070(8) -0.009(6) -0.007(6) 0.028(6)
C19 0.061(7) 0.049(6) 0.064(8) 0.010(6) 0.006(6) 0.027(6)
N20 0.064(6) 0.036(5) 0.056(6) 0.010(4) 0.006(5) 0.029(4)
C21 0.059(8) 0.048(7) 0.082(9) 0.015(6) 0.002(7) 0.015(6)
O22 0.084(7) 0.038(4) 0.073(6) -0.002(4) -0.022(5) 0.037(5)
O23 0.108(9) 0.050(6) 0.079(8) -0.001(5) -0.011(6) 0.034(6)
C24 0.15(4) 0.095(17) 0.085(17) 0.017(14) -0.02(2) 0.09(3)
C25 0.066(10) 0.076(10) 0.076(10) 0.001(9) -0.005(10) 0.020(10)
C26 0.095(9) 0.057(7) 0.077(9) 0.016(7) -0.003(8) 0.025(7)
N27 0.082(10) 0.043(8) 0.065(10) 0.009(8) -0.009(9) 0.023(8)
C28 0.068(11) 0.050(10) 0.082(12) 0.020(10) -0.004(11) 0.008(10)
O29 0.088(8) 0.087(8) 0.081(9) 0.000(7) -0.004(7) 0.059(7)
N30 0.038(9) 0.045(9) 0.067(11) 0.007(9) 0.007(9) 0.019(8)
C31 0.076(8) 0.046(6) 0.113(10) -0.010(7) -0.025(8) 0.025(6)
C32 0.117(16) 0.117(16) 0.025(13) 0.0000 0.0000 0.058(8)
C33 0.113(16) 0.053(11) 0.082(14) -0.017(11) 0.001(13) 0.041(11)
O34 0.050(5) 0.050(5) 0.056(10) 0.0000 0.0000 0.025(3)
O35 0.031(4) 0.048(5) 0.073(6) 0.003(4) -0.006(4) 0.022(4)
O36 0.046(8) 0.057(9) 0.077(11) 0.012(8) 0.006(8) 0.036(8)
C124 0.15(4) 0.093(17) 0.085(17) 0.013(13) -0.01(2) 0.09(3)
N127 0.090(10) 0.050(8) 0.068(9) 0.015(8) 0.015(8) 0.009(8)
C125 0.077(12) 0.086(12) 0.078(12) 0.012(11) -0.012(12) 0.017(12)
C128 0.069(10) 0.058(10) 0.081(12) 0.006(9) 0.003(10) 0.011(9)

loop_
_atom_type_symbol
_atom_type_scat_dispersion_real
_atom_type_scat_dispersion_imag
_atom_type_scat_Cromer_Mann_a1
_atom_type_scat_Cromer_Mann_b1
_atom_type_scat_Cromer_Mann_a2
_atom_type_scat_Cromer_Mann_b2
_atom_type_scat_Cromer_Mann_a3
_atom_type_scat_Cromer_Mann_b3
_atom_type_scat_Cromer_Mann_a4
_atom_type_scat_Cromer_Mann_b4
_atom_type_scat_Cromer_Mann_c
_atom_type_scat_source
C 0.0033 0.0016 2.3100 20.8439 1.0200 10.2075 1.5886 0.5687 0.8650 51.6512 0.2156 'International Tables Vol C 4.2.6.8 and 6.1.1.4'
H 0.0000 0.0000 0.4930 10.5109 0.3229 26.1257 0.1402 3.1424 0.0408 57.7998 0.0030 'International Tables Vol C 4.2.6.8 and 6.1.1.4'
N 0.0061 0.0033 12.2126 0.0057 3.1322 9.8933 2.0125 28.9975 1.1663 0.5826 -11.5290 'International Tables Vol C 4.2.6.8 and 6.1.1.4'
O 0.0106 0.0060 3.0485 13.2771 2.2868 5.7011 1.5463 0.3239 0.8670 32.9089 0.2508 'International Tables Vol C 4.2.6.8 and 6.1.1.4'
Mn 0.3368 0.7283 11.2819 5.3409 7.3573 0.3432 3.0193 17.8674 2.2441 83.7543 1.0896 'International Tables Vol C 4.2.6.8 and 6.1.1.4'
I -0.4742 1.8119 20.1472 4.3470 18.9949 0.3814 7.5138 27.7660 2.2735 66.8776 4.0712 'International Tables Vol C 4.2.6.8 and 6.1.1.4'

loop_
_geom_angle_atom_site_label_1
_geom_angle_site_symmetry_1
_geom_angle_atom_site_label_2
_geom_angle_atom_site_label_3
_geom_angle_site_symmetry_3
_geom_angle
_geom_angle_publ_flag
O29 13_555 Mn1 O29 7_555 82.8(7) yes
O29 13_555 Mn1 O23 7_555 161.1(6) yes
O29 7_555 Mn1 O23 7_555 81.4(5) yes
O29 13_555 Mn1 O23 13_555 81.4(5) yes
O29 7_555 Mn1 O23 13_555 84.9(6) yes
O23 7_555 Mn1 O23 13_555 107.4(3) yes
O29 13_555 Mn1 Mn2 7_555 165.0(5) yes
O29 7_555 Mn1 Mn2 7_555 107.2(5) yes
O23 7_555 Mn1 Mn2 7_555 33.7(3) yes
O23 13_555 Mn1 Mn2 7_555 88.3(3) yes
O29 13_555 Mn1 Mn2 13_555 107.2(5) yes
O29 7_555 Mn1 Mn2 13_555 109.0(5) yes
O23 7_555 Mn1 Mn2 13_555 87.8(3) yes
O23 13_555 Mn1 Mn2 13_555 33.7(3) yes
Mn2 7_555 Mn1 Mn2 13_555 59.42(9) yes
O29 13_555 Mn1 Mn2 . 109.0(5) yes
O29 7_555 Mn1 Mn2 . 165.0(5) yes
O23 7_555 Mn1 Mn2 . 88.4(3) yes
O23 13_555 Mn1 Mn2 . 87.8(3) yes
Mn2 7_555 Mn1 Mn2 . 59.42(9) yes
O29 13_555 Mn1 O23 . 84.9(6) yes
O29 7_555 Mn1 O23 . 161.1(6) yes
O23 7_555 Mn1 O23 . 107.4(3) yes
O23 13_555 Mn1 O23 . 107.4(3) yes
Mn2 7_555 Mn1 O23 . 87.8(3) yes
O29 13_555 Mn1 O29 . 82.8(7) yes
O29 7_555 Mn1 O29 . 82.8(7) yes
O23 7_555 Mn1 O29 . 84.9(6) yes
O23 13_555 Mn1 O29 . 161.1(6) yes
Mn2 7_555 Mn1 O29 . 109.0(5) yes
O29 13_555 Mn1 O34 . 130.2(5) yes
O29 7_555 Mn1 O34 . 130.2(5) yes
O23 7_555 Mn1 O34 . 68.6(3) yes
O23 13_555 Mn1 O34 . 68.6(3) yes
Mn2 7_555 Mn1 O34 . 34.91(6) yes
Mn2 13_555 Mn1 Mn2 . 59.42(9) yes
Mn2 13_555 Mn1 O23 . 88.4(3) yes
Mn2 . Mn1 O23 . 33.7(3) yes
Mn2 13_555 Mn1 O29 . 165.0(5) yes
Mn2 . Mn1 O29 . 107.2(5) yes
O23 . Mn1 O29 . 81.4(5) yes
Mn2 13_555 Mn1 O34 . 34.91(6) yes
Mn2 . Mn1 O34 . 34.92(6) yes
O23 . Mn1 O34 . 68.6(3) yes
O29 . Mn1 O34 . 130.2(5) yes
N30 7_555 Mn1 N30 13_555 52.9(13) yes
N30 7_555 Mn1 O23 7_555 94.7(10) yes
N30 13_555 Mn1 O23 7_555 142.3(8) yes
N30 7_555 Mn1 O23 13_555 93.8(9) yes
N30 13_555 Mn1 O23 13_555 94.7(10) yes
O23 7_555 Mn1 O23 13_555 107.4(3) yes
N30 7_555 Mn1 Mn2 7_555 124.3(9) yes
N30 13_555 Mn1 Mn2 7_555 175.9(8) yes
O23 7_555 Mn1 Mn2 7_555 33.7(3) yes
O23 13_555 Mn1 Mn2 7_555 88.3(3) yes
N30 7_555 Mn1 Mn2 13_555 123.3(8) yes
N30 13_555 Mn1 Mn2 13_555 124.3(9) yes
O23 7_555 Mn1 Mn2 13_555 87.8(3) yes
O23 13_555 Mn1 Mn2 13_555 33.7(3) yes
Mn2 7_555 Mn1 Mn2 13_555 59.42(9) yes
N30 7_555 Mn1 Mn2 . 175.9(8) yes
N30 13_555 Mn1 Mn2 . 123.3(8) yes
O23 7_555 Mn1 Mn2 . 88.4(3) yes
O23 13_555 Mn1 Mn2 . 87.8(3) yes
Mn2 7_555 Mn1 Mn2 . 59.42(9) yes
N30 7_555 Mn1 O23 . 142.4(8) yes
N30 13_555 Mn1 O23 . 93.8(9) yes
O23 7_555 Mn1 O23 . 107.4(3) yes
O23 13_555 Mn1 O23 . 107.4(3) yes
Mn2 7_555 Mn1 O23 . 87.8(3) yes
N30 7_555 Mn1 N30 . 52.9(13) yes
N30 13_555 Mn1 N30 . 52.9(13) yes
O23 7_555 Mn1 N30 . 93.8(9) yes
O23 13_555 Mn1 N30 . 142.3(8) yes
Mn2 7_555 Mn1 N30 . 123.3(8) yes
N30 7_555 Mn1 O34 . 149.1(8) yes
N30 13_555 Mn1 O34 . 149.1(8) yes
O23 7_555 Mn1 O34 . 68.6(3) yes
O23 13_555 Mn1 O34 . 68.6(3) yes
Mn2 7_555 Mn1 O34 . 34.91(6) yes
Mn2 13_555 Mn1 Mn2 . 59.42(9) yes
Mn2 13_555 Mn1 O23 . 88.4(3) yes
Mn2 . Mn1 O23 . 33.7(3) yes
Mn2 13_555 Mn1 N30 . 175.9(8) yes
Mn2 . Mn1 N30 . 124.3(9) yes
O23 . Mn1 N30 . 94.7(10) yes
Mn2 13_555 Mn1 O34 . 34.91(6) yes
Mn2 . Mn1 O34 . 34.92(6) yes
O23 . Mn1 O34 . 68.6(3) yes
N30 . Mn1 O34 . 149.1(8) yes
Mn4 13_555 Mn2 Mn2 13_555 58.66(7) yes
Mn4 13_555 Mn2 Mn1 . 118.90(8) yes
Mn2 13_555 Mn2 Mn1 . 60.30(5) yes
Mn4 13_555 Mn2 Mn1 7_555 118.90(8) yes
Mn2 13_555 Mn2 Mn1 7_555 60.29(5) yes
Mn1 . Mn2 Mn1 7_555 0.011 yes
Mn4 13_555 Mn2 Mn3 . 61.70(6) yes
Mn2 13_555 Mn2 Mn3 . 120.35(7) yes
Mn1 . Mn2 Mn3 . 178.76(9) yes
Mn1 7_555 Mn2 Mn3 . 178.77(9) yes
Mn4 13_555 Mn2 Mn4 . 64.43(8) yes
Mn2 13_555 Mn2 Mn4 . 91.38(5) yes
Mn1 . Mn2 Mn4 . 119.79(8) yes
Mn1 7_555 Mn2 Mn4 . 119.78(8) yes
Mn3 . Mn2 Mn4 . 61.41(6) yes
Mn4 13_555 Mn2 I5 . 57.12(8) yes
Mn2 13_555 Mn2 I5 . 58.59(10) yes
Mn1 . Mn2 I5 . 89.24(8) yes
Mn1 7_555 Mn2 I5 . 89.24(8) yes
Mn3 . Mn2 I5 . 90.29(9) yes
Mn4 13_555 Mn2 O22 . 96.0(3) yes
Mn2 13_555 Mn2 O22 . 147.6(3) yes
Mn1 . Mn2 O22 . 138.1(3) yes
Mn1 7_555 Mn2 O22 . 138.1(3) yes
Mn3 . Mn2 O22 . 40.7(3) yes
Mn4 13_555 Mn2 O23 . 146.0(4) yes
Mn2 13_555 Mn2 O23 . 96.7(3) yes
Mn1 . Mn2 O23 . 42.2(3) yes
Mn1 7_555 Mn2 O23 . 42.2(3) yes
Mn3 . Mn2 O23 . 136.6(3) yes
Mn4 13_555 Mn2 O34 . 83.8(4) yes
Mn2 13_555 Mn2 O34 . 32.41(16) yes
Mn1 . Mn2 O34 . 42.2(4) yes
Mn1 7_555 Mn2 O34 . 42.2(4) yes
Mn3 . Mn2 O34 . 138.9(5) yes
Mn4 13_555 Mn2 O35 . 33.8(2) yes
Mn2 13_555 Mn2 O35 . 83.0(2) yes
Mn1 . Mn2 O35 . 137.5(3) yes
Mn1 7_555 Mn2 O35 . 137.5(3) yes
Mn3 . Mn2 O35 . 43.7(2) yes
Mn4 . Mn2 I5 . 121.54(10) yes
Mn4 . Mn2 O22 . 94.9(3) yes
I5 . Mn2 O22 . 91.6(3) yes
Mn4 . Mn2 O23 . 145.4(4) yes
I5 . Mn2 O23 . 90.9(4) yes
O22 . Mn2 O23 . 95.9(4) yes
Mn4 . Mn2 O34 . 84.7(4) yes
I5 . Mn2 O34 . 88.64(10) yes
O22 . Mn2 O34 . 179.6(5) yes
O23 . Mn2 O34 . 84.4(5) yes
Mn4 . Mn2 O35 . 34.6(2) yes
I5 . Mn2 O35 . 89.0(2) yes
O22 . Mn2 O35 . 84.4(4) yes
O23 . Mn2 O35 . 179.7(4) yes
O34 . Mn2 O35 . 95.3(5) yes
O36 7_555 Mn2 Mn4 13_555 107.2(4) yes
O36 7_555 Mn2 Mn1 . 90.2(4) yes
Mn4 13_555 Mn2 Mn1 . 118.90(8) yes
O36 7_555 Mn2 Mn1 7_555 90.2(4) yes
Mn4 13_555 Mn2 Mn1 7_555 118.90(8) yes
Mn1 . Mn2 Mn1 7_555 0.011 yes
O36 7_555 Mn2 Mn3 . 90.6(4) yes
Mn4 13_555 Mn2 Mn3 . 61.70(6) yes
Mn1 . Mn2 Mn3 . 178.76(9) yes
Mn1 7_555 Mn2 Mn3 . 178.77(9) yes
O36 7_555 Mn2 Mn4 . 44.2(4) yes
Mn4 13_555 Mn2 Mn4 . 64.43(8) yes
Mn1 . Mn2 Mn4 . 119.79(8) yes
Mn1 7_555 Mn2 Mn4 . 119.78(8) yes
Mn3 . Mn2 Mn4 . 61.41(6) yes
O36 7_555 Mn2 O22 . 101.4(5) yes
Mn4 13_555 Mn2 O22 . 96.0(3) yes
Mn1 . Mn2 O22 . 138.1(3) yes
Mn1 7_555 Mn2 O22 . 138.1(3) yes
Mn3 . Mn2 O22 . 40.7(3) yes
O36 7_555 Mn2 O23 . 101.4(6) yes
Mn4 13_555 Mn2 O23 . 146.0(4) yes
Mn1 . Mn2 O23 . 42.2(3) yes
Mn1 7_555 Mn2 O23 . 42.2(3) yes
Mn3 . Mn2 O23 . 136.6(3) yes
O36 7_555 Mn2 O34 . 78.3(4) yes
Mn4 13_555 Mn2 O34 . 83.8(4) yes
Mn1 . Mn2 O34 . 42.2(4) yes
Mn1 7_555 Mn2 O34 . 42.2(4) yes
Mn3 . Mn2 O34 . 138.9(5) yes
O36 7_555 Mn2 O35 . 78.6(5) yes
Mn4 13_555 Mn2 O35 . 33.8(2) yes
Mn1 . Mn2 O35 . 137.5(3) yes
Mn1 7_555 Mn2 O35 . 137.5(3) yes
Mn3 . Mn2 O35 . 43.7(2) yes
O36 7_555 Mn2 O36 . 142.7(7) yes
Mn4 13_555 Mn2 O36 . 43.7(4) yes
Mn1 . Mn2 O36 . 88.6(4) yes
Mn1 7_555 Mn2 O36 . 88.6(4) yes
Mn3 . Mn2 O36 . 91.3(4) yes
Mn4 . Mn2 O22 . 94.9(3) yes
Mn4 . Mn2 O23 . 145.4(4) yes
O22 . Mn2 O23 . 95.9(4) yes
Mn4 . Mn2 O34 . 84.7(4) yes
O22 . Mn2 O34 . 179.6(5) yes
O23 . Mn2 O34 . 84.4(5) yes
Mn4 . Mn2 O35 . 34.6(2) yes
O22 . Mn2 O35 . 84.4(4) yes
O23 . Mn2 O35 . 179.7(4) yes
O34 . Mn2 O35 . 95.3(5) yes
Mn4 . Mn2 O36 . 106.5(4) yes
O22 . Mn2 O36 . 104.1(5) yes
O23 . Mn2 O36 . 102.5(6) yes
O34 . Mn2 O36 . 76.0(4) yes
O35 . Mn2 O36 . 77.4(5) yes
O15 7_555 Mn3 Mn2 . 87.0(2) yes
O15 7_555 Mn3 Mn4 13_555 92.6(2) yes
Mn2 . Mn3 Mn4 13_555 58.22(6) yes
O15 7_555 Mn3 O8 . 83.5(3) yes
Mn2 . Mn3 O8 . 113.8(3) yes
Mn4 13_555 Mn3 O8 . 171.4(3) yes
O15 7_555 Mn3 O9 . 155.8(3) yes
Mn2 . Mn3 O9 . 111.8(3) yes
Mn4 13_555 Mn3 O9 . 110.0(2) yes
O8 . Mn3 O9 . 75.1(3) yes
O15 7_555 Mn3 N10 . 91.1(3) yes
Mn2 . Mn3 N10 . 173.5(2) yes
Mn4 13_555 Mn3 N10 . 115.7(2) yes
O8 . Mn3 N10 . 72.1(4) yes
O9 . Mn3 N10 . 71.8(3) yes
O15 7_555 Mn3 O16 . 113.7(3) yes
Mn2 . Mn3 O16 . 87.1(2) yes
Mn4 13_555 Mn3 O16 . 34.0(2) yes
O8 . Mn3 O16 . 154.3(3) yes
O9 . Mn3 O16 . 83.5(3) yes
O15 7_555 Mn3 O22 . 104.3(4) yes
Mn2 . Mn3 O22 . 34.2(2) yes
Mn4 13_555 Mn3 O22 . 87.1(2) yes
O8 . Mn3 O22 . 86.4(3) yes
O9 . Mn3 O22 . 85.7(4) yes
O15 7_555 Mn3 O35 . 69.9(3) yes
Mn2 . Mn3 O35 . 35.2(2) yes
Mn4 13_555 Mn3 O35 . 34.54(19) yes
O8 . Mn3 O35 . 137.1(3) yes
O9 . Mn3 O35 . 134.1(3) yes
N10 . Mn3 O16 . 88.0(3) yes
N10 . Mn3 O22 . 152.0(3) yes
O16 . Mn3 O22 . 106.2(3) yes
N10 . Mn3 O35 . 138.5(3) yes
O16 . Mn3 O35 . 68.5(3) yes
O22 . Mn3 O35 . 69.3(3) yes
I5 7_555 Mn4 Mn2 . 60.25(8) yes
I5 7_555 Mn4 Mn2 7_555 58.71(8) yes
Mn2 . Mn4 Mn2 7_555 61.80(8) yes
I5 7_555 Mn4 O35 7_555 90.3(3) yes
Mn2 . Mn4 O35 7_555 85.7(3) yes
Mn2 7_555 Mn4 O35 7_555 33.5(3) yes
I5 7_555 Mn4 O15 7_555 92.8(3) yes
Mn2 . Mn4 O15 7_555 96.4(3) yes
Mn2 7_555 Mn4 O15 7_555 149.6(3) yes
O35 7_555 Mn4 O15 7_555 176.8(4) yes
I5 7_555 Mn4 O16 7_555 91.1(3) yes
Mn2 . Mn4 O16 7_555 149.6(3) yes
Mn2 7_555 Mn4 O16 7_555 95.8(3) yes
O35 7_555 Mn4 O16 7_555 84.4(4) yes
O15 7_555 Mn4 O16 7_555 94.9(4) yes
I5 7_555 Mn4 Mn4 7_555 116.07(7) yes
Mn2 . Mn4 Mn4 7_555 89.12(5) yes
Mn2 7_555 Mn4 Mn4 7_555 57.36(6) yes
O35 7_555 Mn4 Mn4 7_555 28.3(3) yes
O15 7_555 Mn4 Mn4 7_555 149.1(3) yes
I5 7_555 Mn4 I6 . 174.43(9) yes
Mn2 . Mn4 I6 . 116.74(7) yes
Mn2 7_555 Mn4 I6 . 115.90(7) yes
O35 7_555 Mn4 I6 . 84.7(3) yes
O15 7_555 Mn4 I6 . 92.3(3) yes
I5 7_555 Mn4 O35 . 93.3(3) yes
Mn2 . Mn4 O35 . 34.3(3) yes
Mn2 7_555 Mn4 O35 . 85.6(3) yes
O35 7_555 Mn4 O35 . 94.5(5) yes
O15 7_555 Mn4 O35 . 86.0(3) yes
O16 7_555 Mn4 Mn4 7_555 95.5(3) yes
O16 7_555 Mn4 I6 . 90.8(3) yes
Mn4 7_555 Mn4 I6 . 58.54(3) yes
O16 7_555 Mn4 O35 . 175.5(4) yes
Mn4 7_555 Mn4 O35 . 81.6(2) yes
I6 . Mn4 O35 . 84.7(3) yes
O36 7_555 Mn4 Mn2 . 45.8(4) yes
O36 7_555 Mn4 Mn2 7_555 47.6(4) yes
Mn2 . Mn4 Mn2 7_555 61.80(8) yes
O36 7_555 Mn4 O35 7_555 81.0(4) yes
Mn2 . Mn4 O35 7_555 85.7(3) yes
Mn2 7_555 Mn4 O35 7_555 33.5(3) yes
O36 7_555 Mn4 O15 7_555 102.2(5) yes
Mn2 . Mn4 O15 7_555 96.4(3) yes
Mn2 7_555 Mn4 O15 7_555 149.6(3) yes
O35 7_555 Mn4 O15 7_555 176.8(4) yes
O36 7_555 Mn4 O16 7_555 104.2(5) yes
Mn2 . Mn4 O16 7_555 149.6(3) yes
Mn2 7_555 Mn4 O16 7_555 95.8(3) yes
O35 7_555 Mn4 O16 7_555 84.4(4) yes
O15 7_555 Mn4 O16 7_555 94.9(4) yes
O36 7_555 Mn4 I6 . 158.0(4) yes
Mn2 . Mn4 I6 . 116.74(7) yes
Mn2 7_555 Mn4 I6 . 115.90(7) yes
O35 7_555 Mn4 I6 . 84.7(3) yes
O15 7_555 Mn4 I6 . 92.3(3) yes
O36 7_555 Mn4 O35 . 79.9(5) yes
Mn2 . Mn4 O35 . 34.3(3) yes
Mn2 7_555 Mn4 O35 . 85.6(3) yes
O35 7_555 Mn4 O35 . 94.5(5) yes
O15 7_555 Mn4 O35 . 86.0(3) yes
O16 7_555 Mn4 I6 . 90.8(3) yes
O16 7_555 Mn4 O35 . 175.5(4) yes
I6 . Mn4 O35 . 84.7(3) yes
Mn4 13_555 I5 Mn2 . 64.17(8) yes
Mn4 13_555 I6 Mn4 . 62.93(6) yes
Mn4 13_555 I6 Mn4 7_555 62.93(6) yes
Mn4 . I6 Mn4 7_555 62.93(6) yes
Mn3 . O8 C11 . 116.9(8) yes
Mn3 . O8 H81 . 121.4 no
C11 . O8 H81 . 121.7 no
Mn3 . O9 C12 . 116.4(8) yes
Mn3 . O9 H91 . 121.7 no
C12 . O9 H91 . 121.9 no
Mn3 . N10 C13 . 104.8(8) yes
Mn3 . N10 H101 . 111.2 no
C13 . N10 H101 . 110.9 no
Mn3 . N10 H102 . 111.3 no
C13 . N10 H102 . 110.9 no
H101 . N10 H102 . 107.9 no
O8 . C11 C13 . 109.8(11) yes
O8 . C11 H111 . 107.8 no
C13 . C11 H111 . 110.2 no
O8 . C11 H112 . 110.9 no
C13 . C11 H112 . 112.6 no
H111 . C11 H112 . 105.5 no
O9 . C12 C13 . 109.5(10) yes
O9 . C12 H121 . 108.4 no
C13 . C12 H121 . 112.0 no
O9 . C12 H122 . 108.3 no
C13 . C12 H122 . 111.7 no
H121 . C12 H122 . 106.7 no
C11 . C13 C12 . 111.4(13) yes
C11 . C13 N10 . 106.4(10) yes
C12 . C13 N10 . 107.0(10) yes
C11 . C13 C14 . 108.7(12) yes
C12 . C13 C14 . 110.3(12) yes
N10 . C13 C14 . 113.0(12) yes
C13 . C14 H141 . 109.6 no
C13 . C14 H142 . 110.3 no
H141 . C14 H142 . 107.8 no
C13 . C14 H143 . 111.0 no
H141 . C14 H143 . 108.4 no
H142 . C14 H143 . 109.7 no
Mn3 13_555 O15 Mn4 13_555 102.4(4) yes
Mn3 13_555 O15 C17 . 127.5(7) yes
Mn4 13_555 O15 C17 . 125.0(7) yes
Mn3 . O16 Mn4 13_555 104.1(4) yes
Mn3 . O16 C18 . 126.9(7) yes
Mn4 13_555 O16 C18 . 122.1(7) yes
O15 . C17 C19 . 112.7(10) yes
O15 . C17 H171 . 108.3 no
C19 . C17 H171 . 110.5 no
O15 . C17 H172 . 109.1 no
C19 . C17 H172 . 109.5 no
H171 . C17 H172 . 106.5 no
O16 . C18 C19 . 111.8(11) yes
O16 . C18 H181 . 108.4 no
C19 . C18 H181 . 110.9 no
O16 . C18 H182 . 109.3 no
C19 . C18 H182 . 110.0 no
H181 . C18 H182 . 106.4 no
C17 . C19 C18 . 113.1(12) yes
C17 . C19 N20 . 105.9(10) yes
C18 . C19 N20 . 106.8(11) yes
C17 . C19 C21 . 110.6(12) yes
C18 . C19 C21 . 110.2(11) yes
N20 . C19 C21 . 110.0(12) yes
C19 . N20 H201 . 109.6 no
C19 . N20 H202 . 109.6 no
H201 . N20 H202 . 108.4 no
C19 . C21 H211 . 107.1 no
C19 . C21 H212 . 111.7 no
H211 . C21 H212 . 106.8 no
C19 . C21 H213 . 111.0 no
H211 . C21 H213 . 107.6 no
H212 . C21 H213 . 112.4 no
Mn3 . O22 Mn2 . 105.1(4) yes
Mn3 . O22 C24 . 128.7(19) yes
Mn2 . O22 C24 . 121(2) yes
Mn3 . O22 Mn2 . 105.1(4) yes
Mn3 . O22 C124 . 124.9(15) yes
Mn2 . O22 C124 . 127.5(17) yes
Mn1 . O23 Mn1 7_555 0.009 yes
Mn1 . O23 Mn2 . 104.1(5) yes
Mn1 7_555 O23 Mn2 . 104.1(5) yes
Mn1 . O23 C25 . 124.4(15) yes
Mn1 7_555 O23 C25 . 124.4(15) yes
Mn2 . O23 C25 . 124.7(16) yes
Mn1 . O23 Mn1 7_555 0.009 yes
Mn1 . O23 Mn2 . 104.1(5) yes
Mn1 7_555 O23 Mn2 . 104.1(5) yes
Mn1 . O23 C125 . 127.3(14) yes
Mn1 7_555 O23 C125 . 127.3(14) yes
Mn2 . O23 C125 . 125.5(15) yes
O22 . C24 C26 . 120(3) yes
O22 . C24 H241 . 106.8 no
C26 . C24 H241 . 107.2 no
O22 . C24 H242 . 108.5 no
C26 . C24 H242 . 110.1 no
H241 . C24 H242 . 102.8 no
O23 . C25 C26 . 108(2) yes
O23 . C25 H251 . 103.3 no
C26 . C25 H251 . 102.6 no
O23 . C25 H252 . 117.2 no
C26 . C25 H252 . 118.1 no
H251 . C25 H252 . 105.0 no
C25 . C26 C24 . 112(3) yes
C25 . C26 N27 . 104(2) yes
C24 . C26 N27 . 107(2) yes
C25 . C26 C28 . 108(2) yes
C24 . C26 C28 . 121(2) yes
N27 . C26 C28 . 103(2) yes
C124 . C26 N127 . 105(2) yes
C124 . C26 C125 . 118(2) yes
N127 . C26 C125 . 104(2) yes
C124 . C26 C128 . 104.0(20) yes
N127 . C26 C128 . 124.5(18) yes
C125 . C26 C128 . 102.9(19) yes
C26 . N27 H271 . 108.9 no
C26 . N27 H272 . 108.7 no
H271 . N27 H272 . 107.5 no
C26 . C28 H281 . 106.5 no
C26 . C28 H282 . 116.9 no
H281 . C28 H282 . 110.1 no
C26 . C28 H283 . 107.5 no
H281 . C28 H283 . 101.7 no
H282 . C28 H283 . 112.9 no
Mn1 . O29 Mn1 7_555 0.019 yes
Mn1 . O29 C31 . 119.1(15) yes
Mn1 7_555 O29 C31 . 119.1(15) yes
Mn1 . O29 H291 . 120.5 no
Mn1 7_555 O29 H291 . 120.5 no
C31 . O29 H291 . 120.3 no
Mn1 7_555 N30 C32 . 101.7(17) yes
Mn1 7_555 N30 H301 . 107.3 no
C32 . N30 H301 . 114.0 no
Mn1 7_555 N30 H302 . 107.8 no
C32 . N30 H302 . 114.8 no
H301 . N30 H302 . 110.4 no
O29 . C31 C32 . 104(2) yes
O29 . C31 H311 . 108.3 no
C32 . C31 H311 . 117.3 no
O29 . C31 H312 . 105.0 no
C32 . C31 H312 . 116.9 no
H311 . C31 H312 . 104.4 no
C33 7_555 C32 C33 13_555 59(3) yes
C33 7_555 C32 C31 . 59(2) yes
C33 13_555 C32 C31 . 113(2) yes
C33 7_555 C32 C31 7_555 105(3) yes
C33 13_555 C32 C31 7_555 59(2) yes
C31 . C32 C31 7_555 119.7(3) yes
C33 7_555 C32 C31 13_555 113(2) yes
C33 13_555 C32 C31 13_555 105(3) yes
C31 . C32 C31 13_555 119.7(3) yes
C31 7_555 C32 C31 13_555 119.7(3) yes
C33 7_555 C32 C33 . 59(3) yes
C33 13_555 C32 C33 . 59(3) yes
C31 . C32 C33 . 105(3) yes
C31 7_555 C32 C33 . 113(2) yes
C31 13_555 C32 C33 . 59(2) yes
N30 . C32 N30 7_555 79(2) yes
N30 . C32 N30 13_555 79(2) yes
N30 7_555 C32 N30 13_555 79(2) yes
N30 . C32 C33 7_555 98(2) yes
N30 7_555 C32 C33 7_555 137(2) yes
N30 13_555 C32 C33 7_555 143(2) yes
N30 . C32 C33 13_555 143(2) yes
N30 7_555 C32 C33 13_555 98(2) yes
N30 13_555 C32 C33 13_555 137(2) yes
C33 7_555 C32 C33 13_555 59(3) yes
N30 . C32 C33 . 137(2) yes
N30 7_555 C32 C33 . 143(2) yes
N30 13_555 C32 C33 . 98(2) yes
C33 7_555 C32 C33 . 59(3) yes
C33 13_555 C32 C33 . 59(3) yes
C32 . C33 C33 13_555 60.4(16) yes
C32 . C33 C33 7_555 60.4(16) yes
C33 13_555 C33 C33 7_555 60.000 yes
C32 . C33 H332 13_555 95.3 no
C33 13_555 C33 H332 13_555 38.0 no
C33 7_555 C33 H332 13_555 62.9 no
C32 . C33 H331 . 109.2 no
C33 13_555 C33 H331 . 85.1 no
C33 7_555 C33 H331 . 144.6 no
H332 13_555 C33 H331 . 86.5 no
C32 . C33 H332 . 109.9 no
C33 13_555 C33 H332 . 67.9 no
C33 7_555 C33 H332 . 53.9 no
H332 13_555 C33 H332 . 34.9 no
H331 . C33 H332 . 110.0 no
C32 . C33 H333 . 109.1 no
C33 13_555 C33 H333 . 165.3 no
C33 7_555 C33 H333 . 106.4 no
H332 13_555 C33 H333 . 144.0 no
H331 . C33 H333 . 108.8 no
H332 . C33 H333 . 109.9 no
Mn1 . O34 Mn2 13_555 102.9(4) yes
Mn1 . O34 Mn2 7_555 102.9(4) yes
Mn2 13_555 O34 Mn2 7_555 115.2(3) yes
Mn1 . O34 Mn2 . 102.9(4) yes
Mn2 13_555 O34 Mn2 . 115.2(3) yes
Mn2 7_555 O34 Mn2 . 115.2(3) yes
Mn3 . O35 Mn4 . 101.8(4) yes
Mn3 . O35 Mn4 13_555 103.0(4) yes
Mn4 . O35 Mn4 13_555 123.4(5) yes
Mn3 . O35 Mn2 . 101.2(4) yes
Mn4 . O35 Mn2 . 111.1(4) yes
Mn4 13_555 O35 Mn2 . 112.7(4) yes
Mn4 13_555 O36 Mn2 13_555 90.1(6) yes
Mn4 13_555 O36 Mn2 . 88.7(5) yes
Mn2 13_555 O36 Mn2 . 89.8(6) yes
Mn4 13_555 O36 H361 . 137.2 no
Mn2 13_555 O36 H361 . 85.6 no
Mn2 . O36 H361 . 133.7 no
C26 . C124 O22 . 113(2) yes
C26 . C124 H1241 . 109.3 no
O22 . C124 H1241 . 109.6 no
C26 . C124 H1242 . 107.7 no
O22 . C124 H1242 . 109.9 no
H1241 . C124 H1242 . 107.2 no
C26 . N127 H1271 . 108.8 no
C26 . N127 H1272 . 109.8 no
H1271 . N127 H1272 . 107.7 no
C26 . C125 O23 . 114(2) yes
C26 . C125 H1251 . 112.3 no
O23 . C125 H1251 . 117.2 no
C26 . C125 H1252 . 100.4 no
O23 . C125 H1252 . 106.0 no
H1251 . C125 H1252 . 104.3 no
C26 . C128 H1281 . 112.4 no
C26 . C128 H1282 . 111.4 no
H1281 . C128 H1282 . 115.2 no
C26 . C128 H1283 . 104.0 no
H1281 . C128 H1283 . 106.8 no
H1282 . C128 H1283 . 106.1 no
H332 13_555 H332 H332 7_555 60.0 no
H332 13_555 H332 C33 7_555 93.6 no
H332 7_555 H332 C33 7_555 49.3 no
H332 13_555 H332 C33 . 95.8 no
H332 7_555 H332 C33 . 124.1 no
C33 7_555 H332 C33 . 88.1 no

loop_
_geom_bond_atom_site_label_1
_geom_bond_atom_site_label_2
_geom_bond_site_symmetry_2
_geom_bond_distance
_geom_bond_publ_flag
Mn1 O29 13_555 2.261(18) yes
Mn1 O29 7_555 2.261(18) yes
Mn1 O23 7_555 2.270(10) yes
Mn1 O23 13_555 2.270(10) yes
Mn1 Mn2 7_555 3.275(4) yes
Mn1 Mn2 13_555 3.275(4) yes
Mn1 Mn2 . 3.274(4) yes
Mn1 O23 . 2.269(10) yes
Mn1 O29 . 2.260(18) yes
Mn1 O34 . 2.257(16) yes
Mn1 N30 7_555 2.20(3) yes
Mn1 N30 13_555 2.20(3) yes
Mn1 O23 7_555 2.270(10) yes
Mn1 O23 13_555 2.270(10) yes
Mn1 Mn2 7_555 3.275(4) yes
Mn1 Mn2 13_555 3.275(4) yes
Mn1 Mn2 . 3.274(4) yes
Mn1 O23 . 2.269(10) yes
Mn1 N30 . 2.20(3) yes
Mn1 O34 . 2.257(16) yes
Mn2 Mn4 13_555 3.175(3) yes
Mn2 Mn2 13_555 3.246(4) yes
Mn2 Mn3 . 3.237(3) yes
Mn2 Mn4 . 3.146(3) yes
Mn2 I5 . 3.014(4) yes
Mn2 O22 . 1.884(8) yes
Mn2 O23 . 1.871(11) yes
Mn2 O34 . 1.922(4) yes
Mn2 O35 . 1.900(9) yes
Mn2 O36 7_555 2.253(16) yes
Mn2 Mn4 13_555 3.175(3) yes
Mn2 Mn3 . 3.237(3) yes
Mn2 Mn4 . 3.146(3) yes
Mn2 O22 . 1.884(8) yes
Mn2 O23 . 1.871(11) yes
Mn2 O34 . 1.922(4) yes
Mn2 O35 . 1.900(9) yes
Mn2 O36 . 2.345(14) yes
Mn3 O15 7_555 2.271(8) yes
Mn3 Mn4 13_555 3.289(2) yes
Mn3 O8 . 2.269(9) yes
Mn3 O9 . 2.281(9) yes
Mn3 N10 . 2.282(11) yes
Mn3 O16 . 2.267(9) yes
Mn3 O22 . 2.188(10) yes
Mn3 O35 . 2.278(8) yes
Mn4 I5 7_555 2.962(3) yes
Mn4 O35 7_555 1.914(7) yes
Mn4 O15 7_555 1.904(8) yes
Mn4 O16 7_555 1.894(9) yes
Mn4 Mn4 7_555 3.369(3) yes
Mn4 I6 . 3.228(2) yes
Mn4 O35 . 1.914(8) yes
Mn4 O36 7_555 2.193(17) yes
Mn4 O35 7_555 1.914(7) yes
Mn4 O15 7_555 1.904(8) yes
Mn4 O16 7_555 1.894(9) yes
Mn4 I6 . 3.228(2) yes
Mn4 O35 . 1.914(8) yes
O8 C11 . 1.405(18) yes
O8 H81 . 0.865 no
O9 C12 . 1.423(17) yes
O9 H91 . 0.862 no
N10 C13 . 1.489(15) yes
N10 H101 . 0.920 no
N10 H102 . 0.919 no
C11 C13 . 1.55(2) yes
C11 H111 . 0.996 no
C11 H112 . 0.953 no
C12 C13 . 1.52(2) yes
C12 H121 . 0.967 no
C12 H122 . 0.967 no
C13 C14 . 1.54(2) yes
C14 H141 . 0.967 no
C14 H142 . 0.953 no
C14 H143 . 0.945 no
O15 C17 . 1.371(15) yes
O16 C18 . 1.434(15) yes
C17 C19 . 1.53(2) yes
C17 H171 . 0.968 no
C17 H172 . 0.968 no
C18 C19 . 1.523(19) yes
C18 H181 . 0.969 no
C18 H182 . 0.969 no
C19 N20 . 1.556(17) yes
C19 C21 . 1.51(2) yes
N20 H201 . 0.917 no
N20 H202 . 0.915 no
C21 H211 . 0.993 no
C21 H212 . 0.939 no
C21 H213 . 0.928 no
O22 C24 . 1.39(4) yes
O22 C124 . 1.44(3) yes
O23 C25 . 1.52(3) yes
O23 C125 . 1.44(3) yes
C24 C26 . 1.45(4) yes
C24 H241 . 1.003 no
C24 H242 . 0.982 no
C25 C26 . 1.55(3) yes
C25 H251 . 1.089 no
C25 H252 . 0.858 no
C26 N27 . 1.48(3) yes
C26 C28 . 1.52(3) yes
C26 C124 . 1.51(3) yes
C26 N127 . 1.46(3) yes
C26 C125 . 1.52(3) yes
C26 C128 . 1.51(3) yes
N27 H271 . 0.918 no
N27 H272 . 0.925 no
C28 H281 . 1.015 no
C28 H282 . 0.875 no
C28 H283 . 0.985 no
O29 C31 . 1.42(4) yes
O29 H291 . 0.877 no
N30 C32 . 1.54(3) yes
N30 H301 . 0.910 no
N30 H302 . 0.899 no
C31 C32 . 1.46(3) yes
C31 H311 . 0.979 no
C31 H312 . 0.984 no
C32 C33 7_555 1.55(4) yes
C32 C33 13_555 1.55(4) yes
C32 C33 . 1.55(4) yes
C32 C33 7_555 1.55(4) yes
C32 C33 13_555 1.55(4) yes
C32 C33 . 1.55(4) yes
C33 C33 13_555 1.53(8) yes
C33 C33 7_555 1.53(8) yes
C33 H332 13_555 1.234 no
C33 H331 . 0.953 no
C33 H332 . 0.941 no
C33 H333 . 0.955 no
O36 H361 . 0.825 no
C124 H1241 . 0.967 no
C124 H1242 . 0.961 no
N127 H1271 . 0.927 no
N127 H1272 . 0.914 no
C125 H1251 . 0.895 no
C125 H1252 . 1.065 no
C128 H1281 . 0.915 no
C128 H1282 . 0.923 no
C128 H1283 . 1.017 no
H332 H332 13_555 0.709 no
H332 H332 7_555 0.709 no

loop_
_platon_squeeze_void_nr
_platon_squeeze_void_average_x
_platon_squeeze_void_average_y
_platon_squeeze_void_average_z
_platon_squeeze_void_volume
_platon_squeeze_void_count_electrons
1 0.192 0.571 0.167 1960.3 722.9
2 -0.004 -0.002 0.500 1958.2 723.5
3 -0.087 -0.088 0.833 1960.3 722.8
4 0.042 0.197 0.990 9.0 2.6
5 0.136 0.511 0.656 9.0 2.4
6 0.155 0.958 0.990 9.1 2.7
7 0.178 0.708 0.677 9.2 1.2
8 0.197 0.155 0.010 9.1 1.1
9 0.291 0.470 0.677 9.1 1.1
10 0.375 0.864 0.656 9.1 2.5
11 0.470 0.178 0.323 9.3 2.5
12 0.488 0.625 0.656 9.2 2.6
13 0.511 0.375 0.344 9.2 1.2
14 0.530 0.822 0.677 9.3 1.0
15 0.625 0.136 0.344 9.1 1.1
16 0.708 0.530 0.323 9.1 2.5
17 0.803 0.845 0.990 9.0 2.5
18 0.822 0.291 0.323 9.2 2.6
19 0.845 0.042 0.010 9.1 1.3
20 0.864 0.488 0.344 9.0 0.9
21 0.958 0.803 0.010 9.0 1.2
